data_9013981
loop_
_publ_author_name
'Rastsvetaeva, R. K.'
'Khomyakov, A. P.'

_publ_section_title
;
 Structural features of a new naturally occurring representative
 of the fluorapatite-deloneite series
;
_journal_name_full 'Crystallography Reports'
_journal_page_first 789
_journal_page_last 792
_journal_volume 41
_journal_year 1996
_chemical_compound_source 'Khibini alkaline massif, Kola Peninsula, Russia'
_chemical_formula_sum 'Ca3.3 Ce0.3 F0.667 H0.333 Na0.3 O12.333 P3 Sr1.1'
_chemical_name_mineral Deloneite
_space_group_IT_number 173
_symmetry_space_group_name_Hall 'P 6c'
_symmetry_space_group_name_H-M 'P 63'
_cell_angle_alpha 90
_cell_angle_beta 90
_cell_angle_gamma 120
_cell_formula_units_Z 2
_cell_length_a 9.485
_cell_length_b 9.485
_cell_length_c 7.000
_cell_volume 545.385
_database_code_amcsd 0012350
_exptl_crystal_density_diffrn 3.537
_cod_original_formula_sum 'Ca3.3 Sr1.1 Na.3 Ce.3 P3 O12.333 (F.667 H.333)'
_cod_database_code 9013981

loop_
_space_group_symop_operation_xyz
x,y,z
x-y,x,1/2+z
-y,x-y,z
-x,-y,1/2+z
-x+y,-x,z
y,-x+y,1/2+z

loop_
_atom_site_label
_atom_site_fract_x
_atom_site_fract_y
_atom_site_fract_z
_atom_site_occupancy
_atom_site_U_iso_or_equiv
_atom_site_type_symbol
_atom_site_attached_hydrogens
CaA1 0.33333 0.66667 -0.00420 0.20000 0.01077 Ca 0
SrA1 0.33333 0.66667 -0.00420 0.50000 0.01077 Sr 0
NaA1 0.33333 0.66667 -0.00420 0.30000 0.01077 Na 0
CaA2 0.33333 0.66667 0.49870 1.00000 0.01140 Ca 0
CaA3 0.01280 0.25190 0.24960 0.70000 0.00874 Ca 0
SrA3 0.01280 0.25190 0.24960 0.20000 0.00874 Sr 0
CeA3 0.01280 0.25190 0.24960 0.10000 0.00874 Ce 0
P 0.63050 0.02900 0.24480 1.00000 0.00557 P 0
O1 0.32400 0.25400 0.42000 1.00000 0.02153 O 0
O2 0.15600 0.67100 0.24400 1.00000 0.01646 O 0
O3 0.53600 0.12100 0.26300 1.00000 0.01520 O 0
O4 0.35500 0.26300 0.06800 1.00000 0.01267 O 0
F 0.00000 0.00000 0.27600 0.66667 0.03546 F 0
O-H 0.00000 0.00000 0.27600 0.33333 0.03546 O 1

loop_
_cod_changelog_entry_id
_cod_changelog_entry_author
_cod_changelog_entry_date
_cod_changelog_entry_text
1
;cod-tools version 3.8.0
Id: cif_guess_AMCSD_atom_types 9581 2023-05-17 12:35:41Z saulius
;
2023-05-21T08:54:44+03:00
;Derived atom types and hydrogen counts
from atom names that follow the AMCSD naming convention
(Wat == water, O-H == hydroxyl).
;

loop_
_cod_related_entry_id
_cod_related_entry_database
_cod_related_entry_code
1 AMCSD 0012350
